data_1556164
loop_
_publ_author_name
'Kinoshita, Hidenori'
'Takahashi, Hirotoshi'
'Miura, Katsukiyo'

_publ_section_title
;
 Regioselective synthesis of multisubstituted benzenes by
 palladium-catalyzed intermolecular reaction of \b-iodo-\b-silylstyrenes
 with alkynes.
;
_journal_issue 12
_journal_name_full 'Organic letters'
_journal_page_first 2962
_journal_page_last 2965
_journal_paper_doi 10.1021/ol4010883
_journal_volume 15
_journal_year 2013
_chemical_formula_moiety 'C36 H40 Si3'
_chemical_formula_sum 'C36 H40 Si3'
_chemical_formula_weight 556.95
_space_group_IT_number 2
_space_group_name_Hall '-P 1'
_space_group_name_H-M_alt 'P -1'
_symmetry_cell_setting triclinic
_symmetry_space_group_name_Hall '-P 1'
_symmetry_space_group_name_H-M 'P -1'
_atom_sites_solution_hydrogens geom
_atom_sites_solution_primary direct
_atom_sites_solution_secondary difmap
_audit_creation_method SHELXL-97
_cell_angle_alpha 98.9580(10)
_cell_angle_beta 106.0780(10)
_cell_angle_gamma 97.7450(10)
_cell_formula_units_Z 2
_cell_length_a 9.8245(6)
_cell_length_b 10.2504(6)
_cell_length_c 17.1303(11)
_cell_measurement_temperature 100(2)
_cell_volume 1608.40(17)
_computing_cell_refinement SMART
_computing_data_collection 'SMART (Bruker, 2000)'
_computing_data_reduction 'SAINT (Bruker, 2000)'
_computing_molecular_graphics Ortep3
_computing_structure_refinement 'SHELXL-97 (Sheldrick, 1997)'
_computing_structure_solution 'Sir 97'
_diffrn_ambient_temperature 100(2)
_diffrn_measured_fraction_theta_full 0.936
_diffrn_measured_fraction_theta_max 0.936
_diffrn_measurement_device_type 'Bruker Smart Apex II CCD diffractometer'
_diffrn_measurement_method 'phi and omega scans'
_diffrn_radiation_monochromator graphite
_diffrn_radiation_source 'fine-focus sealed tube'
_diffrn_radiation_type MoK\a
_diffrn_radiation_wavelength 0.71073
_diffrn_reflns_av_R_equivalents 0.0132
_diffrn_reflns_av_sigmaI/netI 0.0186
_diffrn_reflns_limit_h_max 10
_diffrn_reflns_limit_h_min -12
_diffrn_reflns_limit_k_max 13
_diffrn_reflns_limit_k_min -10
_diffrn_reflns_limit_l_max 21
_diffrn_reflns_limit_l_min -21
_diffrn_reflns_number 9160
_diffrn_reflns_theta_full 27.49
_diffrn_reflns_theta_max 27.49
_diffrn_reflns_theta_min 2.05
_exptl_absorpt_coefficient_mu 0.170
_exptl_absorpt_correction_T_max 0.9915
_exptl_absorpt_correction_T_min 0.9475
_exptl_absorpt_correction_type empirical
_exptl_absorpt_process_details '(SADABS; Sheldrick 1996)'
_exptl_crystal_colour colorless
_exptl_crystal_density_diffrn 1.150
_exptl_crystal_density_method 'not measured'
_exptl_crystal_description plate
_exptl_crystal_F_000 596
_exptl_crystal_size_max 0.32
_exptl_crystal_size_mid 0.25
_exptl_crystal_size_min 0.05
_refine_diff_density_max 0.355
_refine_diff_density_min -0.262
_refine_diff_density_rms 0.053
_refine_ls_extinction_method none
_refine_ls_goodness_of_fit_ref 1.357
_refine_ls_hydrogen_treatment constr
_refine_ls_matrix_type full
_refine_ls_number_parameters 358
_refine_ls_number_reflns 6929
_refine_ls_number_restraints 0
_refine_ls_restrained_S_all 1.357
_refine_ls_R_factor_all 0.0362
_refine_ls_R_factor_gt 0.0343
_refine_ls_shift/su_max 0.001
_refine_ls_shift/su_mean 0.000
_refine_ls_structure_factor_coef Fsqd
_refine_ls_weighting_details 'calc w=1/[\s^2^(Fo^2^)+(0.1000P)^2^+0.0000P] where P=(Fo^2^+2Fc^2^)/3'
_refine_ls_weighting_scheme calc
_refine_ls_wR_factor_gt 0.1421
_refine_ls_wR_factor_ref 0.1497
_reflns_number_gt 6506
_reflns_number_total 6929
_reflns_threshold_expression >2sigma(I)
_cod_data_source_file ol4010883_si_002.cif
_cod_data_source_block takahash
_cod_original_sg_symbol_H-M P-1
_cod_database_code 1556164

loop_
_symmetry_equiv_pos_as_xyz
'x, y, z'
'-x, -y, -z'

loop_
_atom_site_label
_atom_site_type_symbol
_atom_site_fract_x
_atom_site_fract_y
_atom_site_fract_z
_atom_site_U_iso_or_equiv
_atom_site_adp_type
_atom_site_occupancy
_atom_site_symmetry_multiplicity
_atom_site_calc_flag
_atom_site_refinement_flags
C1 C 0.88508(11) 0.58174(11) 0.32639(7) 0.0142(2) Uani 1 1 d .
C2 C 0.85974(11) 0.47265(11) 0.25884(7) 0.0141(2) Uani 1 1 d .
C3 C 0.76747(12) 0.35445(11) 0.25639(7) 0.0161(2) Uani 1 1 d .
H1 H 0.7502 0.2827 0.2122 0.019 Uiso 1 1 calc R
C4 C 0.69988(12) 0.33899(11) 0.31732(7) 0.0150(2) Uani 1 1 d .
C5 C 0.72900(12) 0.44883(11) 0.38280(7) 0.0168(2) Uani 1 1 d .
H2 H 0.6858 0.4407 0.4242 0.020 Uiso 1 1 calc R
C6 C 0.81999(12) 0.57093(11) 0.38958(7) 0.0155(2) Uani 1 1 d .
C7 C 0.98227(12) 0.70953(11) 0.32907(6) 0.0143(2) Uani 1 1 d .
C8 C 0.92765(12) 0.80969(12) 0.29059(7) 0.0176(2) Uani 1 1 d .
H3 H 0.8292 0.7983 0.2641 0.021 Uiso 1 1 calc R
C9 C 1.01829(14) 0.92631(12) 0.29121(8) 0.0213(3) Uani 1 1 d .
H4 H 0.9804 0.9922 0.2651 0.026 Uiso 1 1 calc R
C10 C 1.16589(14) 0.94483(12) 0.33077(8) 0.0221(3) Uani 1 1 d .
H5 H 1.2267 1.0230 0.3312 0.026 Uiso 1 1 calc R
C11 C 1.22172(13) 0.84604(12) 0.36947(7) 0.0214(3) Uani 1 1 d .
H6 H 1.3202 0.8578 0.3959 0.026 Uiso 1 1 calc R
C12 C 1.13026(12) 0.72908(12) 0.36883(7) 0.0187(2) Uani 1 1 d .
H7 H 1.1683 0.6634 0.3952 0.022 Uiso 1 1 calc R
Si1 Si 0.92466(3) 0.47884(3) 0.165057(18) 0.01291(12) Uani 1 1 d .
Si2 Si 0.57380(3) 0.17694(3) 0.30535(2) 0.01602(12) Uani 1 1 d .
Si3 Si 0.83485(3) 0.71306(3) 0.479034(19) 0.01639(12) Uani 1 1 d .
C13 C 0.80240(11) 0.56474(11) 0.09370(7) 0.0151(2) Uani 1 1 d .
C14 C 0.68282(12) 0.60636(12) 0.11213(7) 0.0187(2) Uani 1 1 d .
H8 H 0.6669 0.5954 0.1620 0.022 Uiso 1 1 calc R
C15 C 0.58737(13) 0.66368(14) 0.05755(8) 0.0239(3) Uani 1 1 d .
H9 H 0.5096 0.6918 0.0717 0.029 Uiso 1 1 calc R
C16 C 0.60712(13) 0.67920(13) -0.01753(8) 0.0232(3) Uani 1 1 d .
H10 H 0.5429 0.7172 -0.0541 0.028 Uiso 1 1 calc R
C17 C 0.72468(14) 0.63722(13) -0.03783(8) 0.0225(3) Uani 1 1 d .
H11 H 0.7385 0.6463 -0.0884 0.027 Uiso 1 1 calc R
C18 C 0.82061(13) 0.58215(13) 0.01716(7) 0.0200(3) Uani 1 1 d .
H12 H 0.8992 0.5559 0.0032 0.024 Uiso 1 1 calc R
C19 C 1.11957(12) 0.55965(11) 0.19255(7) 0.0152(2) Uani 1 1 d .
C20 C 1.16604(13) 0.66877(12) 0.16017(7) 0.0192(2) Uani 1 1 d .
H13 H 1.0983 0.7048 0.1245 0.023 Uiso 1 1 calc R
C21 C 1.31154(13) 0.72409(13) 0.18041(8) 0.0235(3) Uani 1 1 d .
H14 H 1.3402 0.7969 0.1586 0.028 Uiso 1 1 calc R
C22 C 1.41440(13) 0.67097(14) 0.23314(8) 0.0258(3) Uani 1 1 d .
H15 H 1.5118 0.7072 0.2458 0.031 Uiso 1 1 calc R
C23 C 1.37188(13) 0.56431(13) 0.26669(8) 0.0241(3) Uani 1 1 d .
H16 H 1.4405 0.5289 0.3022 0.029 Uiso 1 1 calc R
C24 C 1.22558(13) 0.50977(12) 0.24720(7) 0.0199(3) Uani 1 1 d .
H17 H 1.1977 0.4390 0.2709 0.024 Uiso 1 1 calc R
C25 C 0.89759(12) 0.29852(11) 0.10963(7) 0.0163(2) Uani 1 1 d .
C26 C 0.77133(14) 0.24211(14) 0.04518(8) 0.0281(3) Uani 1 1 d .
H18 H 0.7069 0.2969 0.0257 0.034 Uiso 1 1 calc R
C27 C 0.73920(17) 0.10560(15) 0.00918(9) 0.0367(4) Uani 1 1 d .
H19 H 0.6529 0.0700 -0.0327 0.044 Uiso 1 1 calc R
C28 C 0.83528(16) 0.02287(14) 0.03559(9) 0.0327(3) Uani 1 1 d .
H20 H 0.8146 -0.0681 0.0114 0.039 Uiso 1 1 calc R
C29 C 0.96242(15) 0.07710(14) 0.09843(9) 0.0296(3) Uani 1 1 d .
H21 H 1.0281 0.0226 0.1164 0.036 Uiso 1 1 calc R
C30 C 0.99227(14) 0.21280(13) 0.13477(8) 0.0252(3) Uani 1 1 d .
H22 H 1.0781 0.2475 0.1772 0.030 Uiso 1 1 calc R
C31 C 0.64872(14) 0.03510(13) 0.26079(9) 0.0264(3) Uani 1 1 d .
H23 H 0.6535 0.0447 0.2067 0.040 Uiso 1 1 calc R
H24 H 0.5874 -0.0487 0.2565 0.040 Uiso 1 1 calc R
H25 H 0.7438 0.0364 0.2963 0.040 Uiso 1 1 calc R
C32 C 0.55531(14) 0.15674(14) 0.40855(8) 0.0260(3) Uani 1 1 d .
H26 H 0.6493 0.1692 0.4480 0.039 Uiso 1 1 calc R
H27 H 0.5033 0.0682 0.4039 0.039 Uiso 1 1 calc R
H28 H 0.5038 0.2224 0.4268 0.039 Uiso 1 1 calc R
C33 C 0.39369(13) 0.17815(14) 0.23161(9) 0.0273(3) Uani 1 1 d .
H29 H 0.3499 0.2454 0.2558 0.041 Uiso 1 1 calc R
H30 H 0.3330 0.0916 0.2205 0.041 Uiso 1 1 calc R
H31 H 0.4058 0.1981 0.1807 0.041 Uiso 1 1 calc R
C34 C 1.01895(14) 0.81793(16) 0.52834(9) 0.0336(3) Uani 1 1 d .
H32 H 1.0432 0.8698 0.4904 0.050 Uiso 1 1 calc R
H33 H 1.0878 0.7605 0.5421 0.050 Uiso 1 1 calc R
H34 H 1.0205 0.8774 0.5779 0.050 Uiso 1 1 calc R
C35 C 0.70580(14) 0.82400(13) 0.44170(8) 0.0254(3) Uani 1 1 d .
H35 H 0.7103 0.8942 0.4870 0.038 Uiso 1 1 calc R
H36 H 0.6098 0.7719 0.4199 0.038 Uiso 1 1 calc R
H37 H 0.7309 0.8630 0.3990 0.038 Uiso 1 1 calc R
C36 C 0.7866(2) 0.63896(15) 0.56282(9) 0.0407(4) Uani 1 1 d .
H38 H 0.7998 0.7092 0.6099 0.061 Uiso 1 1 calc R
H39 H 0.8475 0.5758 0.5789 0.061 Uiso 1 1 calc R
H40 H 0.6877 0.5937 0.5428 0.061 Uiso 1 1 calc R

loop_
_atom_site_aniso_label
_atom_site_aniso_U_11
_atom_site_aniso_U_22
_atom_site_aniso_U_33
_atom_site_aniso_U_23
_atom_site_aniso_U_13
_atom_site_aniso_U_12
C1 0.0130(5) 0.0137(5) 0.0155(5) 0.0040(4) 0.0030(4) 0.0034(4)
C2 0.0145(5) 0.0143(5) 0.0137(5) 0.0025(4) 0.0049(4) 0.0022(4)
C3 0.0177(5) 0.0144(5) 0.0158(5) 0.0013(4) 0.0053(4) 0.0030(4)
C4 0.0141(5) 0.0139(5) 0.0176(5) 0.0054(4) 0.0049(4) 0.0017(4)
C5 0.0185(5) 0.0179(6) 0.0167(5) 0.0051(4) 0.0079(4) 0.0050(4)
C6 0.0180(5) 0.0155(5) 0.0142(5) 0.0032(4) 0.0057(4) 0.0049(4)
C7 0.0189(5) 0.0133(5) 0.0109(5) 0.0006(4) 0.0068(4) 0.0009(4)
C8 0.0187(5) 0.0169(6) 0.0181(6) 0.0029(4) 0.0069(4) 0.0040(4)
C9 0.0279(6) 0.0159(6) 0.0232(6) 0.0066(5) 0.0107(5) 0.0055(5)
C10 0.0260(6) 0.0167(6) 0.0227(6) -0.0001(5) 0.0119(5) -0.0035(5)
C11 0.0192(6) 0.0206(6) 0.0200(6) -0.0014(5) 0.0050(5) -0.0022(5)
C12 0.0199(6) 0.0173(6) 0.0174(6) 0.0031(4) 0.0040(4) 0.0028(4)
Si1 0.01268(18) 0.01368(19) 0.01218(19) 0.00156(13) 0.00441(13) 0.00171(13)
Si2 0.01340(19) 0.0148(2) 0.0198(2) 0.00597(14) 0.00463(14) 0.00074(13)
Si3 0.0215(2) 0.0152(2) 0.01366(19) 0.00212(13) 0.00687(14) 0.00485(14)
C13 0.0152(5) 0.0143(5) 0.0142(5) 0.0010(4) 0.0031(4) 0.0020(4)
C14 0.0177(5) 0.0224(6) 0.0169(6) 0.0032(4) 0.0070(4) 0.0038(4)
C15 0.0192(6) 0.0298(7) 0.0246(6) 0.0058(5) 0.0075(5) 0.0095(5)
C16 0.0221(6) 0.0236(6) 0.0239(6) 0.0078(5) 0.0037(5) 0.0077(5)
C17 0.0256(6) 0.0267(7) 0.0184(6) 0.0077(5) 0.0094(5) 0.0067(5)
C18 0.0222(6) 0.0220(6) 0.0175(6) 0.0034(5) 0.0076(5) 0.0071(5)
C19 0.0135(5) 0.0165(5) 0.0143(5) -0.0003(4) 0.0052(4) 0.0009(4)
C20 0.0198(6) 0.0203(6) 0.0172(6) 0.0023(4) 0.0070(4) 0.0012(4)
C21 0.0232(6) 0.0221(6) 0.0240(6) 0.0016(5) 0.0112(5) -0.0042(5)
C22 0.0153(5) 0.0259(7) 0.0305(7) -0.0060(5) 0.0079(5) -0.0041(5)
C23 0.0163(6) 0.0254(7) 0.0250(6) -0.0014(5) 0.0005(5) 0.0046(5)
C24 0.0189(6) 0.0195(6) 0.0185(6) 0.0019(4) 0.0036(4) 0.0011(4)
C25 0.0176(5) 0.0155(6) 0.0161(5) 0.0002(4) 0.0083(4) 0.0010(4)
C26 0.0266(7) 0.0230(7) 0.0271(7) -0.0006(5) -0.0012(5) 0.0050(5)
C27 0.0367(8) 0.0260(7) 0.0323(8) -0.0070(6) -0.0034(6) -0.0017(6)
C28 0.0448(8) 0.0169(6) 0.0334(7) -0.0038(5) 0.0142(6) 0.0008(6)
C29 0.0342(7) 0.0219(7) 0.0349(7) 0.0046(5) 0.0119(6) 0.0110(5)
C30 0.0235(6) 0.0230(7) 0.0255(6) 0.0009(5) 0.0037(5) 0.0048(5)
C31 0.0249(6) 0.0163(6) 0.0373(7) 0.0036(5) 0.0101(5) 0.0024(5)
C32 0.0209(6) 0.0311(7) 0.0274(7) 0.0130(5) 0.0089(5) -0.0015(5)
C33 0.0195(6) 0.0282(7) 0.0316(7) 0.0125(6) 0.0018(5) 0.0015(5)
C34 0.0228(6) 0.0407(8) 0.0274(7) -0.0122(6) 0.0020(5) 0.0063(6)
C35 0.0283(7) 0.0249(7) 0.0218(6) 0.0010(5) 0.0042(5) 0.0120(5)
C36 0.0796(12) 0.0246(7) 0.0284(8) 0.0070(6) 0.0320(8) 0.0105(7)

loop_
_atom_type_symbol
_atom_type_description
_atom_type_scat_dispersion_real
_atom_type_scat_dispersion_imag
_atom_type_scat_source
C C 0.0033 0.0016 'International Tables Vol C Tables 4.2.6.8 and 6.1.1.4'
H H 0.0000 0.0000 'International Tables Vol C Tables 4.2.6.8 and 6.1.1.4'
Si Si 0.0817 0.0704 'International Tables Vol C Tables 4.2.6.8 and 6.1.1.4'

loop_
_geom_angle_atom_site_label_1
_geom_angle_atom_site_label_2
_geom_angle_atom_site_label_3
_geom_angle
C6 C1 C2 120.97(10)
C6 C1 C7 120.56(9)
C2 C1 C7 118.47(9)
C3 C2 C1 118.01(10)
C3 C2 Si1 116.33(8)
C1 C2 Si1 125.33(8)
C2 C3 C4 123.17(10)
C2 C3 H1 118.4
C4 C3 H1 118.4
C5 C4 C3 116.65(10)
C5 C4 Si2 124.20(9)
C3 C4 Si2 119.12(8)
C4 C5 C6 123.58(10)
C4 C5 H2 118.2
C6 C5 H2 118.2
C5 C6 C1 117.61(10)
C5 C6 Si3 117.23(8)
C1 C6 Si3 125.00(9)
C8 C7 C12 118.64(11)
C8 C7 C1 120.91(10)
C12 C7 C1 120.44(10)
C9 C8 C7 120.84(11)
C9 C8 H3 119.6
C7 C8 H3 119.6
C8 C9 C10 120.17(12)
C8 C9 H4 119.9
C10 C9 H4 119.9
C11 C10 C9 119.62(12)
C11 C10 H5 120.2
C9 C10 H5 120.2
C10 C11 C12 120.06(11)
C10 C11 H6 120.0
C12 C11 H6 120.0
C11 C12 C7 120.69(11)
C11 C12 H7 119.7
C7 C12 H7 119.7
C13 Si1 C19 112.39(5)
C13 Si1 C25 107.11(5)
C19 Si1 C25 109.50(5)
C13 Si1 C2 108.09(5)
C19 Si1 C2 113.23(5)
C25 Si1 C2 106.17(5)
C32 Si2 C31 110.48(6)
C32 Si2 C33 110.19(6)
C31 Si2 C33 108.43(6)
C32 Si2 C4 109.62(6)
C31 Si2 C4 108.56(6)
C33 Si2 C4 109.54(6)
C35 Si3 C36 109.26(7)
C35 Si3 C34 108.94(7)
C36 Si3 C34 105.93(8)
C35 Si3 C6 109.03(5)
C36 Si3 C6 108.58(6)
C34 Si3 C6 114.96(6)
C14 C13 C18 117.00(10)
C14 C13 Si1 121.05(9)
C18 C13 Si1 121.82(8)
C15 C14 C13 121.44(11)
C15 C14 H8 119.3
C13 C14 H8 119.3
C16 C15 C14 120.51(11)
C16 C15 H9 119.7
C14 C15 H9 119.7
C15 C16 C17 119.21(11)
C15 C16 H10 120.4
C17 C16 H10 120.4
C18 C17 C16 120.10(12)
C18 C17 H11 120.0
C16 C17 H11 120.0
C17 C18 C13 121.73(11)
C17 C18 H12 119.1
C13 C18 H12 119.1
C20 C19 C24 117.43(10)
C20 C19 Si1 122.77(8)
C24 C19 Si1 119.81(9)
C21 C20 C19 121.20(11)
C21 C20 H13 119.4
C19 C20 H13 119.4
C22 C21 C20 120.23(12)
C22 C21 H14 119.9
C20 C21 H14 119.9
C23 C22 C21 119.93(11)
C23 C22 H15 120.0
C21 C22 H15 120.0
C22 C23 C24 119.87(12)
C22 C23 H16 120.1
C24 C23 H16 120.1
C23 C24 C19 121.33(12)
C23 C24 H17 119.3
C19 C24 H17 119.3
C30 C25 C26 116.83(11)
C30 C25 Si1 123.14(9)
C26 C25 Si1 119.75(9)
C25 C26 C27 121.64(12)
C25 C26 H18 119.2
C27 C26 H18 119.2
C28 C27 C26 120.19(13)
C28 C27 H19 119.9
C26 C27 H19 119.9
C29 C28 C27 119.17(12)
C29 C28 H20 120.4
C27 C28 H20 120.4
C28 C29 C30 120.16(12)
C28 C29 H21 119.9
C30 C29 H21 119.9
C29 C30 C25 122.00(12)
C29 C30 H22 119.0
C25 C30 H22 119.0
Si2 C31 H23 109.5
Si2 C31 H24 109.5
H23 C31 H24 109.5
Si2 C31 H25 109.5
H23 C31 H25 109.5
H24 C31 H25 109.5
Si2 C32 H26 109.5
Si2 C32 H27 109.5
H26 C32 H27 109.5
Si2 C32 H28 109.5
H26 C32 H28 109.5
H27 C32 H28 109.5
Si2 C33 H29 109.5
Si2 C33 H30 109.5
H29 C33 H30 109.5
Si2 C33 H31 109.5
H29 C33 H31 109.5
H30 C33 H31 109.5
Si3 C34 H32 109.5
Si3 C34 H33 109.5
H32 C34 H33 109.5
Si3 C34 H34 109.5
H32 C34 H34 109.5
H33 C34 H34 109.5
Si3 C35 H35 109.5
Si3 C35 H36 109.5
H35 C35 H36 109.5
Si3 C35 H37 109.5
H35 C35 H37 109.5
H36 C35 H37 109.5
Si3 C36 H38 109.5
Si3 C36 H39 109.5
H38 C36 H39 109.5
Si3 C36 H40 109.5
H38 C36 H40 109.5
H39 C36 H40 109.5

loop_
_geom_bond_atom_site_label_1
_geom_bond_atom_site_label_2
_geom_bond_distance
C1 C6 1.4123(15)
C1 C2 1.4191(15)
C1 C7 1.4998(15)
C2 C3 1.3994(16)
C2 Si1 1.8921(11)
C3 C4 1.4010(16)
C3 H1 0.9300
C4 C5 1.3963(16)
C4 Si2 1.8799(11)
C5 C6 1.4053(16)
C5 H2 0.9300
C6 Si3 1.9015(11)
C7 C8 1.3928(16)
C7 C12 1.3959(16)
C8 C9 1.3878(17)
C8 H3 0.9300
C9 C10 1.3926(18)
C9 H4 0.9300
C10 C11 1.3867(18)
C10 H5 0.9300
C11 C12 1.3947(17)
C11 H6 0.9300
C12 H7 0.9300
Si1 C13 1.8759(11)
Si1 C19 1.8778(11)
Si1 C25 1.8895(12)
Si2 C32 1.8662(13)
Si2 C31 1.8688(13)
Si2 C33 1.8707(13)
Si3 C35 1.8643(13)
Si3 C36 1.8658(15)
Si3 C34 1.8675(14)
C13 C14 1.4001(15)
C13 C18 1.4061(16)
C14 C15 1.3902(17)
C14 H8 0.9300
C15 C16 1.3823(18)
C15 H9 0.9300
C16 C17 1.3964(17)
C16 H10 0.9300
C17 C18 1.3826(17)
C17 H11 0.9300
C18 H12 0.9300
C19 C20 1.4011(16)
C19 C24 1.4054(16)
C20 C21 1.3896(16)
C20 H13 0.9300
C21 C22 1.389(2)
C21 H14 0.9300
C22 C23 1.381(2)
C22 H15 0.9300
C23 C24 1.3962(17)
C23 H16 0.9300
C24 H17 0.9300
C25 C30 1.3924(17)
C25 C26 1.3933(17)
C26 C27 1.3937(19)
C26 H18 0.9300
C27 C28 1.383(2)
C27 H19 0.9300
C28 C29 1.382(2)
C28 H20 0.9300
C29 C30 1.3883(18)
C29 H21 0.9300
C30 H22 0.9300
C31 H23 0.9600
C31 H24 0.9600
C31 H25 0.9600
C32 H26 0.9600
C32 H27 0.9600
C32 H28 0.9600
C33 H29 0.9600
C33 H30 0.9600
C33 H31 0.9600
C34 H32 0.9600
C34 H33 0.9600
C34 H34 0.9600
C35 H35 0.9600
C35 H36 0.9600
C35 H37 0.9600
C36 H38 0.9600
C36 H39 0.9600
C36 H40 0.9600

loop_
_geom_torsion_atom_site_label_1
_geom_torsion_atom_site_label_2
_geom_torsion_atom_site_label_3
_geom_torsion_atom_site_label_4
_geom_torsion
C6 C1 C2 C3 0.49(16)
C7 C1 C2 C3 -179.22(9)
C6 C1 C2 Si1 173.65(8)
C7 C1 C2 Si1 -6.06(15)
C1 C2 C3 C4 -0.21(17)
Si1 C2 C3 C4 -173.99(9)
C2 C3 C4 C5 -0.21(17)
C2 C3 C4 Si2 178.17(9)
C3 C4 C5 C6 0.39(17)
Si2 C4 C5 C6 -177.90(9)
C4 C5 C6 C1 -0.13(17)
C4 C5 C6 Si3 175.50(9)
C2 C1 C6 C5 -0.33(16)
C7 C1 C6 C5 179.38(10)
C2 C1 C6 Si3 -175.58(8)
C7 C1 C6 Si3 4.13(15)
C6 C1 C7 C8 -91.19(13)
C2 C1 C7 C8 88.51(13)
C6 C1 C7 C12 90.21(13)
C2 C1 C7 C12 -90.08(13)
C12 C7 C8 C9 0.38(16)
C1 C7 C8 C9 -178.24(10)
C7 C8 C9 C10 -0.17(18)
C8 C9 C10 C11 0.05(18)
C9 C10 C11 C12 -0.15(18)
C10 C11 C12 C7 0.37(18)
C8 C7 C12 C11 -0.48(16)
C1 C7 C12 C11 178.15(10)
C3 C2 Si1 C13 95.11(9)
C1 C2 Si1 C13 -78.15(10)
C3 C2 Si1 C19 -139.71(8)
C1 C2 Si1 C19 47.03(11)
C3 C2 Si1 C25 -19.53(10)
C1 C2 Si1 C25 167.21(9)
C5 C4 Si2 C32 -23.08(12)
C3 C4 Si2 C32 158.67(9)
C5 C4 Si2 C31 -143.84(10)
C3 C4 Si2 C31 37.91(11)
C5 C4 Si2 C33 97.93(11)
C3 C4 Si2 C33 -80.32(10)
C5 C6 Si3 C35 -95.34(10)
C1 C6 Si3 C35 79.93(11)
C5 C6 Si3 C36 23.61(11)
C1 C6 Si3 C36 -161.12(11)
C5 C6 Si3 C34 142.03(10)
C1 C6 Si3 C34 -42.70(12)
C19 Si1 C13 C14 -128.49(9)
C25 Si1 C13 C14 111.20(10)
C2 Si1 C13 C14 -2.82(11)
C19 Si1 C13 C18 55.83(11)
C25 Si1 C13 C18 -64.47(11)
C2 Si1 C13 C18 -178.49(9)
C18 C13 C14 C15 -0.70(18)
Si1 C13 C14 C15 -176.57(10)
C13 C14 C15 C16 1.0(2)
C14 C15 C16 C17 -0.3(2)
C15 C16 C17 C18 -0.7(2)
C16 C17 C18 C13 1.0(2)
C14 C13 C18 C17 -0.31(18)
Si1 C13 C18 C17 175.53(10)
C13 Si1 C19 C20 -2.13(11)
C25 Si1 C19 C20 116.78(10)
C2 Si1 C19 C20 -124.96(9)
C13 Si1 C19 C24 178.43(9)
C25 Si1 C19 C24 -62.66(10)
C2 Si1 C19 C24 55.61(11)
C24 C19 C20 C21 0.95(17)
Si1 C19 C20 C21 -178.50(9)
C19 C20 C21 C22 0.45(18)
C20 C21 C22 C23 -1.09(19)
C21 C22 C23 C24 0.29(19)
C22 C23 C24 C19 1.17(18)
C20 C19 C24 C23 -1.77(17)
Si1 C19 C24 C23 177.70(9)
C13 Si1 C25 C30 164.87(10)
C19 Si1 C25 C30 42.74(12)
C2 Si1 C25 C30 -79.83(11)
C13 Si1 C25 C26 -21.37(11)
C19 Si1 C25 C26 -143.49(10)
C2 Si1 C25 C26 93.94(11)
C30 C25 C26 C27 1.8(2)
Si1 C25 C26 C27 -172.32(12)
C25 C26 C27 C28 -1.8(2)
C26 C27 C28 C29 0.6(2)
C27 C28 C29 C30 0.5(2)
C28 C29 C30 C25 -0.3(2)
C26 C25 C30 C29 -0.78(19)
Si1 C25 C30 C29 173.16(11)
